data_4313176
loop_
_publ_author_name
'Masahito Kodera'
'Yuuji Kajita'
'Yoshimitsu Tachi'
'Koji Kano'

_publ_section_title
;
 Structural Modulation of Cu(I) and Cu(II) Complexes of Sterically
 Hindered Tripyridine Ligands by the Bridgehead Alkyl Groups
;
_journal_name_full 'Inorganic Chemistry'
_journal_page_first 1193
_journal_page_last 1203
_journal_paper_doi 10.1021/ic026008m
_journal_volume 42
_journal_year 2003
_chemical_formula_sum 'C22 H24 Cu F6 N4 P'
_chemical_formula_weight 552.97
_space_group_IT_number 12
_symmetry_cell_setting monoclinic
_symmetry_Int_Tables_number 12
_symmetry_space_group_name_Hall '-C 2y'
_symmetry_space_group_name_H-M 'C 1 2/m 1'
_cell_angle_alpha 90
_cell_angle_beta 94.16(2)
_cell_angle_gamma 90
_cell_formula_units_Z 4
_cell_length_a 18.547(3)
_cell_length_b 14.025(2)
_cell_length_c 8.913(2)
_cell_measurement_reflns_used 25
_cell_measurement_temperature 296.2
_cell_measurement_theta_max 15.0
_cell_measurement_theta_min 14.8
_cell_volume 2312.4(7)
_computing_cell_refinement 'MSC/AFC Diffractometer Control'
_computing_data_collection 'MSC/AFC Diffractometer Control'
_computing_data_reduction 'teXsan for Windows version 1.06 (MSC, 1997-1999)'
_computing_publication_material 'teXsan for Windows version 1.06 (MSC, 1997-1999)'
_computing_structure_refinement 'teXsan for Windows version 1.06 (MSC, 1997-1999)'
_computing_structure_solution
;
SIR92 (Altomare, et. al. 1994)
;
_diffrn_ambient_temperature 296.2
_diffrn_measurement_device 'Rigaku AFC7R'
_diffrn_measurement_method \w-2\q
_diffrn_orient_matrix_UB_11 0.05027
_diffrn_orient_matrix_UB_12 0.02013
_diffrn_orient_matrix_UB_13 -0.01886
_diffrn_orient_matrix_UB_21 0.01221
_diffrn_orient_matrix_UB_22 -0.06732
_diffrn_orient_matrix_UB_23 -0.02506
_diffrn_orient_matrix_UB_31 -0.01569
_diffrn_orient_matrix_UB_32 0.01210
_diffrn_orient_matrix_UB_33 -0.10804
_diffrn_radiation_detector 'scintillation counter'
_diffrn_radiation_monochromator graphite
_diffrn_radiation_source 'Rigaku rotating anode'
_diffrn_radiation_type 'Mo K\a'
_diffrn_radiation_wavelength 0.7107
_diffrn_reflns_av_R_equivalents 0.01570
_diffrn_reflns_av_sigmaI/netI 0.061
_diffrn_reflns_limit_h_max 24
_diffrn_reflns_limit_h_min -24
_diffrn_reflns_limit_k_max 18
_diffrn_reflns_limit_k_min 0
_diffrn_reflns_limit_l_max 0
_diffrn_reflns_limit_l_min -11
_diffrn_reflns_number 2942
_diffrn_reflns_reduction_process 'Lp corrections applied'
_diffrn_reflns_theta_max 27.50
_diffrn_reflns_theta_min 2.87
_diffrn_standards_decay_% 0.08
_diffrn_standards_interval_count 150
_diffrn_standards_number 3
_exptl_absorpt_coefficient_mu 1.080
_exptl_absorpt_correction_type none
_exptl_crystal_colour 'pale yellow'
_exptl_crystal_density_diffrn 1.588
_exptl_crystal_density_meas ?
_exptl_crystal_description prismatic
_exptl_crystal_F_000 1128.00
_exptl_crystal_size_max 0.50
_exptl_crystal_size_mid 0.40
_exptl_crystal_size_min 0.20
_refine_diff_density_max 0.56
_refine_diff_density_min -0.43
_refine_ls_extinction_coef 0.00000014(1)
_refine_ls_extinction_expression 'equ(3) Acta Cryst.(1968) A24, p213.'
_refine_ls_extinction_method 'Zachariasen (1967)'
_refine_ls_goodness_of_fit_all 0.896
_refine_ls_goodness_of_fit_ref 0.900
_refine_ls_hydrogen_treatment noref
_refine_ls_matrix_type full
_refine_ls_number_constraints 0
_refine_ls_number_parameters 202
_refine_ls_number_reflns 1988
_refine_ls_number_restraints 0
_refine_ls_R_factor_all 0.0377
_refine_ls_R_factor_gt 0.0380
_refine_ls_shift/su_max 0.0100
_refine_ls_shift/su_mean 0.0004
_refine_ls_structure_factor_coef F
_refine_ls_weighting_details unit
_refine_ls_weighting_scheme sigma
_refine_ls_wR_factor_all 0.0360
_refine_ls_wR_factor_ref 0.0360
_reflns_number_gt 1988
_reflns_number_total 2771
_reflns_threshold_expression I>3.00\s(I)
_cod_data_source_file ic026008m_2.cif
_cod_data_source_block '_master_file_afc7*.xtl____'
_cod_depositor_comments
;
The following automatic conversions were performed:

'_exptl_crystal_density_meas' value 'not measured' was changed to '?'
- the value is perceived as not measured.

Automatic conversion script
Id: cif_fix_values 3008 2015-01-20 13:52:24Z robertas 
;
_cod_original_cell_volume 2312.2(7)
_cod_original_sg_symbol_H-M 'C 2/m '
_cod_original_formula_sum 'C22 H24 Cu F6 N4 P '
_cod_database_code 4313176

loop_
_symmetry_equiv_pos_as_xyz
'   +x,   +y,   +z'
'   +x,   -y,   +z'
'   -x,   -y,   -z'
'   -x,   +y,   -z'
'1/2+x,1/2+y,   +z'
'1/2+x,1/2-y,   +z'
'1/2-x,1/2-y,   -z'
'1/2-x,1/2+y,   -z'

loop_
_atom_site_label
_atom_site_fract_x
_atom_site_fract_y
_atom_site_fract_z
_atom_site_U_iso_or_equiv
_atom_site_occupancy
_atom_site_refinement_flags
_atom_site_adp_type
_atom_site_calc_flag
_atom_site_calc_attached_atom
Cu(1) 0.83321(3) 0.0000 0.07209(7) 0.0402(1) 1.000 S Uani d ?
P(1) 1.0000 -0.2671(1) 0.5000 0.0519(4) 0.500 S Uani d ?
F(1) 1.0787(4) -0.3036(8) 0.4765(9) 0.108(3) 0.500 S Uani d ?
F(2) 0.9239(4) -0.2324(9) 0.532(1) 0.138(4) 0.500 S Uani d ?
F(3) 1.0086(4) -0.3070(8) 0.6679(8) 0.114(3) 0.500 S Uani d ?
F(4) 0.9909(6) -0.2265(9) 0.3412(9) 0.134(4) 0.500 S Uani d ?
F(5) 0.9654(5) -0.1717(5) 0.438(1) 0.120(3) 0.500 S Uani d ?
F(6) 0.9669(4) -0.3640(4) 0.4428(9) 0.100(2) 0.500 S Uani d ?
N(1) 0.7928(1) -0.1057(2) -0.0722(3) 0.0363(6) 1.000 . Uani d ?
N(2) 0.7387(2) 0.0000 0.1785(4) 0.0362(9) 1.000 S Uani d ?
N(3) 0.9282(2) 0.0000 0.1676(5) 0.050(1) 1.000 S Uani d ?
C(1) 0.9024(2) -0.1999(3) -0.0370(5) 0.060(1) 1.000 . Uani d ?
C(2) 0.8291(2) -0.1840(2) -0.1114(4) 0.0437(9) 1.000 . Uani d ?
C(3) 0.7997(2) -0.2477(3) -0.2172(4) 0.055(1) 1.000 . Uani d ?
C(4) 0.7314(2) -0.2318(3) -0.2805(4) 0.063(1) 1.000 . Uani d ?
C(5) 0.6933(2) -0.1534(3) -0.2383(4) 0.051(1) 1.000 . Uani d ?
C(6) 0.7250(1) -0.0905(2) -0.1340(3) 0.0360(7) 1.000 . Uani d ?
C(7) 0.8037(3) 0.0000 0.4269(5) 0.059(2) 1.000 S Uani d ?
C(8) 0.7342(3) 0.0000 0.3286(5) 0.045(1) 1.000 S Uani d ?
C(9) 0.6686(3) 0.0000 0.3914(5) 0.056(2) 1.000 S Uani d ?
C(10) 0.6061(3) 0.0000 0.3000(6) 0.056(2) 1.000 S Uani d ?
C(11) 0.6104(2) 0.0000 0.1472(6) 0.048(1) 1.000 S Uani d ?
C(12) 0.6779(2) 0.0000 0.0867(5) 0.036(1) 1.000 S Uani d ?
C(13) 0.6848(2) 0.0000 -0.0849(5) 0.037(1) 1.000 S Uani d ?
C(14) 0.6098(2) 0.0000 -0.1637(5) 0.044(1) 1.000 S Uani d ?
C(15) 0.9844(2) 0.0000 0.2251(6) 0.047(1) 1.000 S Uani d ?
C(16) 1.0562(3) 0.0000 0.3005(7) 0.063(2) 1.000 S Uani d ?
H(1) 0.9236 -0.2495 -0.0574 0.040 1.000 . Uiso c ?
H(2) 0.9070 -0.1981 0.0694 0.040 1.000 . Uiso c ?
H(3) 0.9370 -0.1459 -0.0607 0.040 1.000 . Uiso c ?
H(4) 0.8341 -0.3052 -0.2413 0.040 1.000 . Uiso c ?
H(5) 0.7062 -0.2721 -0.3643 0.040 1.000 . Uiso c ?
H(6) 0.6439 -0.1431 -0.2942 0.040 1.000 . Uiso c ?
H(7) 0.8373 -0.0604 0.3948 0.040 1.000 . Uiso c ?
H(8) 0.7923 0.0000 0.5226 0.040 1.000 S Uiso d ?
H(9) 0.6674 0.0000 0.4968 0.040 1.000 S Uiso d ?
H(10) 0.5529 0.0000 0.3386 0.040 1.000 S Uiso d ?
H(11) 0.5657 0.0000 0.0683 0.040 1.000 S Uiso d ?
H(12) 0.6128 0.0000 -0.2597 0.040 1.000 S Uiso d ?
H(13) 0.5826 0.0526 -0.1388 0.040 1.000 . Uiso c ?
H(14) 1.0620 -0.0542 0.3560 0.040 1.000 . Uiso c ?
H(15) 1.1002 0.0000 0.2649 0.040 1.000 S Uiso d ?

loop_
_atom_site_aniso_label
_atom_site_aniso_U_11
_atom_site_aniso_U_22
_atom_site_aniso_U_33
_atom_site_aniso_U_12
_atom_site_aniso_U_13
_atom_site_aniso_U_23
Cu(1) 0.0285(3) 0.0471(3) 0.0441(3) 0.0000 -0.0037(2) 0.0000
P(1) 0.0457(7) 0.0537(8) 0.0559(8) 0.0000 -0.0003(6) 0.0000
F(1) 0.059(4) 0.162(8) 0.103(6) 0.036(6) -0.001(4) -0.041(6)
F(2) 0.062(4) 0.164(9) 0.19(1) 0.024(6) 0.027(5) -0.042(9)
F(3) 0.120(6) 0.156(7) 0.065(4) -0.024(7) -0.004(4) 0.023(5)
F(4) 0.167(9) 0.159(9) 0.075(5) -0.006(8) -0.008(5) 0.047(6)
F(5) 0.136(7) 0.077(4) 0.148(8) 0.040(4) 0.014(5) 0.037(5)
F(6) 0.106(5) 0.075(4) 0.116(6) -0.028(3) -0.010(4) -0.027(4)
N(1) 0.033(1) 0.038(1) 0.039(1) -0.001(1) 0.005(1) -0.002(1)
N(2) 0.035(2) 0.037(2) 0.036(2) 0.0000 0.000(1) 0.0000
N(3) 0.036(2) 0.056(3) 0.056(3) 0.0000 -0.005(2) 0.0000
C(1) 0.047(2) 0.050(2) 0.083(3) 0.012(2) 0.006(2) -0.005(2)
C(2) 0.044(2) 0.039(2) 0.049(2) -0.001(1) 0.012(1) 0.003(1)
C(3) 0.060(2) 0.041(2) 0.067(2) 0.001(2) 0.015(2) -0.009(2)
C(4) 0.073(3) 0.052(2) 0.064(2) -0.011(2) -0.002(2) -0.020(2)
C(5) 0.048(2) 0.049(2) 0.052(2) -0.005(2) -0.008(1) -0.006(2)
C(6) 0.036(1) 0.038(2) 0.035(1) -0.004(1) 0.003(1) 0.001(1)
C(7) 0.064(3) 0.078(4) 0.034(2) 0.0000 -0.007(2) 0.0000
C(8) 0.052(3) 0.044(3) 0.037(2) 0.0000 0.001(2) 0.0000
C(9) 0.072(3) 0.057(3) 0.042(3) 0.0000 0.019(3) 0.0000
C(10) 0.051(3) 0.057(3) 0.063(3) 0.0000 0.025(3) 0.0000
C(11) 0.033(2) 0.058(3) 0.052(3) 0.0000 0.008(2) 0.0000
C(12) 0.033(2) 0.037(2) 0.037(2) 0.0000 0.003(2) 0.0000
C(13) 0.028(2) 0.044(2) 0.038(2) 0.0000 -0.004(2) 0.0000
C(14) 0.034(2) 0.055(3) 0.043(3) 0.0000 -0.005(2) 0.0000
C(15) 0.039(2) 0.052(3) 0.051(3) 0.0000 -0.001(2) 0.0000
C(16) 0.036(2) 0.071(4) 0.078(4) 0.0000 -0.015(3) 0.0000

loop_
_atom_type_symbol
_atom_type_oxidation_number
_atom_type_number_in_cell
_atom_type_scat_dispersion_real
_atom_type_scat_dispersion_imag
_atom_type_scat_source
C 0 88 0.002 0.002
;International Tables for Crystallography
(1992, Vol. C, Table 6.1.1.2)
;
H 0 96 0.000 0.000
;International Tables for Crystallography
(1992, Vol. C, Table 6.1.1.2)
;
N 0 16 0.004 0.003
;International Tables for Crystallography
(1992, Vol. C, Table 6.1.1.2)
;
Cu 0 4 0.263 1.266
;International Tables for Crystallography
(1992, Vol. C, Tables 4.2.6.8 and 6.1.1.1)
;
P 0 4 0.090 0.095
;International Tables for Crystallography
(1992, Vol. C, Table 6.1.1.2)
;
F 0 24 0.014 0.010
;International Tables for Crystallography
(1992, Vol. C, Table 6.1.1.2)
;

loop_
_geom_angle_atom_site_label_1
_geom_angle_atom_site_label_2
_geom_angle_atom_site_label_3
_geom_angle
_geom_angle_site_symmetry_1
_geom_angle_site_symmetry_2
_geom_angle_site_symmetry_3
_geom_angle_publ_flag
N(1) Cu(1) N(1) 91.6(1) . . . ?
N(1) Cu(1) N(2) 90.23(9) . . . ?
N(1) Cu(1) N(3) 124.15(9) . . . ?
N(1) Cu(1) N(2) 90.23(9) 2 2 2 ?
N(1) Cu(1) N(3) 124.15(9) 2 2 2 ?
N(2) Cu(1) N(3) 126.0(2) . . . ?
F(1) P(1) F(1) 142.0(8) . . . ?
F(1) P(1) F(2) 176.9(7) . . . ?
F(1) P(1) F(2) 37.5(4) . . . ?
F(1) P(1) F(3) 88.9(4) . . . ?
F(1) P(1) F(3) 78.0(4) . . . ?
F(1) P(1) F(4) 92.3(6) . . . ?
F(1) P(1) F(4) 101.7(4) . . . ?
F(1) P(1) F(5) 126.2(6) . . . ?
F(1) P(1) F(5) 88.0(4) . . . ?
F(1) P(1) F(6) 91.1(5) . . . ?
F(1) P(1) F(6) 54.1(4) . . . ?
F(1) P(1) F(2) 37.5(4) 4_756 4_756 4_756 ?
F(1) P(1) F(2) 176.9(7) 4_756 4_756 4_756 ?
F(1) P(1) F(3) 78.0(4) 4_756 4_756 4_756 ?
F(1) P(1) F(3) 88.9(4) 4_756 4_756 4_756 ?
F(1) P(1) F(4) 101.7(4) 4_756 4_756 4_756 ?
F(1) P(1) F(4) 92.3(6) 4_756 4_756 4_756 ?
F(1) P(1) F(5) 88.0(4) 4_756 4_756 4_756 ?
F(1) P(1) F(5) 126.2(6) 4_756 4_756 4_756 ?
F(1) P(1) F(6) 54.1(4) 4_756 4_756 4_756 ?
F(1) P(1) F(6) 91.1(5) 4_756 4_756 4_756 ?
F(2) P(1) F(2) 143.1(9) . . . ?
F(2) P(1) F(3) 88.1(6) . . . ?
F(2) P(1) F(3) 104.7(5) . . . ?
F(2) P(1) F(4) 90.7(5) . . . ?
F(2) P(1) F(4) 75.6(5) . . . ?
F(2) P(1) F(5) 55.8(5) . . . ?
F(2) P(1) F(5) 91.3(6) . . . ?
F(2) P(1) F(6) 89.5(4) . . . ?
F(2) P(1) F(6) 124.0(7) . . . ?
F(2) P(1) F(3) 104.7(5) 4_756 4_756 4_756 ?
F(2) P(1) F(3) 88.1(6) 4_756 4_756 4_756 ?
F(2) P(1) F(4) 75.6(5) 4_756 4_756 4_756 ?
F(2) P(1) F(4) 90.7(5) 4_756 4_756 4_756 ?
F(2) P(1) F(5) 91.3(6) 4_756 4_756 4_756 ?
F(2) P(1) F(5) 55.8(5) 4_756 4_756 4_756 ?
F(2) P(1) F(6) 124.0(7) 4_756 4_756 4_756 ?
F(2) P(1) F(6) 89.5(4) 4_756 4_756 4_756 ?
F(3) P(1) F(3) 138.9(8) . . . ?
F(3) P(1) F(4) 178.5(8) . . . ?
F(3) P(1) F(4) 42.5(4) . . . ?
F(3) P(1) F(5) 129.8(6) . . . ?
F(3) P(1) F(5) 87.7(4) . . . ?
F(3) P(1) F(6) 90.6(6) . . . ?
F(3) P(1) F(6) 51.5(4) . . . ?
F(3) P(1) F(4) 42.5(4) 4_756 4_756 4_756 ?
F(3) P(1) F(4) 178.5(8) 4_756 4_756 4_756 ?
F(3) P(1) F(5) 87.7(4) 4_756 4_756 4_756 ?
F(3) P(1) F(5) 129.8(6) 4_756 4_756 4_756 ?
F(3) P(1) F(6) 51.5(4) 4_756 4_756 4_756 ?
F(3) P(1) F(6) 90.6(6) 4_756 4_756 4_756 ?
F(4) P(1) F(4) 136(1) . . . ?
F(4) P(1) F(5) 48.7(4) . . . ?
F(4) P(1) F(5) 91.3(7) . . . ?
F(4) P(1) F(6) 90.4(4) . . . ?
F(4) P(1) F(6) 130.0(7) . . . ?
F(4) P(1) F(5) 91.3(7) 4_756 4_756 4_756 ?
F(4) P(1) F(5) 48.7(4) 4_756 4_756 4_756 ?
F(4) P(1) F(6) 130.0(7) 4_756 4_756 4_756 ?
F(4) P(1) F(6) 90.4(4) 4_756 4_756 4_756 ?
F(5) P(1) F(5) 62.7(6) . . . ?
F(5) P(1) F(6) 119.2(3) . . . ?
F(5) P(1) F(6) 178.1(4) . . . ?
F(5) P(1) F(6) 178.1(4) 4_756 4_756 4_756 ?
F(5) P(1) F(6) 119.2(3) 4_756 4_756 4_756 ?
F(6) P(1) F(6) 59.0(4) . . . ?
P(1) F(1) F(2) 69.2(6) . . . ?
P(1) F(1) F(6) 62.4(4) . . . ?
F(2) F(1) F(6) 127.0(9) 4_756 4_756 4_756 ?
P(1) F(2) F(1) 73.2(7) . . . ?
P(1) F(2) F(5) 63.1(4) . . . ?
F(1) F(2) F(5) 124(1) 4_756 4_756 4_756 ?
P(1) F(3) F(4) 65.4(5) . . . ?
P(1) F(3) F(6) 63.0(3) . . . ?
F(4) F(3) F(6) 121.6(8) 4_756 4_756 4_756 ?
P(1) F(4) F(3) 72.1(5) . . . ?
P(1) F(4) F(5) 67.4(4) . . . ?
F(3) F(4) F(5) 131(1) 4_756 4_756 4_756 ?
P(1) F(5) F(2) 61.2(4) . . . ?
P(1) F(5) F(4) 63.9(4) . . . ?
P(1) F(5) F(5) 58.7(3) . . . ?
F(2) F(5) F(4) 105.9(7) . . . ?
F(2) F(5) F(5) 92.0(7) . . . ?
F(4) F(5) F(5) 98.4(7) . . . ?
P(1) F(6) F(1) 63.4(3) . . . ?
P(1) F(6) F(3) 65.5(4) . . . ?
P(1) F(6) F(6) 60.5(2) . . . ?
F(1) F(6) F(3) 104.8(6) 4_756 4_756 4_756 ?
F(1) F(6) F(6) 98.0(6) 4_756 4_756 4_756 ?
F(3) F(6) F(6) 100.8(7) 4_756 4_756 4_756 ?
Cu(1) N(1) C(2) 125.5(2) . . . ?
Cu(1) N(1) C(6) 115.1(2) . . . ?
C(2) N(1) C(6) 119.3(2) . . . ?
Cu(1) N(2) C(8) 125.1(3) . . . ?
Cu(1) N(2) C(12) 115.2(3) . . . ?
C(8) N(2) C(12) 119.7(4) . . . ?
Cu(1) N(3) C(15) 179.6(4) . . . ?
C(2) C(1) H(1) 117.6 . . . no
C(2) C(1) H(2) 117.3 . . . no
C(2) C(1) H(3) 111.3 . . . no
H(1) C(1) H(2) 103.4 . . . no
H(1) C(1) H(3) 105.2 . . . no
H(2) C(1) H(3) 100.1 . . . no
N(1) C(2) C(1) 117.7(3) . . . ?
N(1) C(2) C(3) 121.6(3) . . . ?
C(1) C(2) C(3) 120.7(3) . . . ?
C(2) C(3) C(4) 119.0(3) . . . ?
C(2) C(3) H(4) 114.6 . . . no
C(4) C(3) H(4) 126.4 . . . no
C(3) C(4) C(5) 119.9(3) . . . ?
C(3) C(4) H(5) 125.0 . . . no
C(5) C(4) H(5) 115.1 . . . no
C(4) C(5) C(6) 119.4(3) . . . ?
C(4) C(5) H(6) 116.2 . . . no
C(6) C(5) H(6) 124.2 . . . no
N(1) C(6) C(5) 120.8(3) . . . ?
N(1) C(6) C(13) 117.8(3) . . . ?
C(5) C(6) C(13) 121.4(3) . . . ?
C(8) C(7) H(7) 109.0 . . . no
C(8) C(7) H(7) 109.0 . . . no
C(8) C(7) H(8) 107.7 . . . no
H(7) C(7) H(7) 100.4 . . . no
H(7) C(7) H(8) 115.2 . . . no
H(7) C(7) H(8) 115.2 2 2 2 no
N(2) C(8) C(7) 117.8(4) . . . ?
N(2) C(8) C(9) 121.7(4) . . . ?
C(7) C(8) C(9) 120.5(4) . . . ?
C(8) C(9) C(10) 119.6(4) . . . ?
C(8) C(9) H(9) 119.5 . . . no
C(10) C(9) H(9) 121.0 . . . no
C(9) C(10) C(11) 119.1(4) . . . ?
C(9) C(10) H(10) 124.8 . . . no
C(11) C(10) H(10) 116.1 . . . no
C(10) C(11) C(12) 120.0(4) . . . ?
C(10) C(11) H(11) 124.6 . . . no
C(12) C(11) H(11) 115.3 . . . no
N(2) C(12) C(11) 120.0(4) . . . ?
N(2) C(12) C(13) 118.4(3) . . . ?
C(11) C(12) C(13) 121.5(4) . . . ?
C(6) C(13) C(6) 109.8(3) . . . ?
C(6) C(13) C(12) 110.8(2) . . . ?
C(6) C(13) C(14) 108.3(2) . . . ?
C(6) C(13) C(12) 110.8(2) 2 2 2 ?
C(6) C(13) C(14) 108.3(2) 2 2 2 ?
C(12) C(13) C(14) 108.6(3) . . . ?
C(13) C(14) H(12) 109.8 . . . no
C(13) C(14) H(13) 112.7 . . . no
C(13) C(14) H(13) 112.7 . . . no
H(12) C(14) H(13) 108.1 . . . no
H(12) C(14) H(13) 108.1 . . . no
H(13) C(14) H(13) 105.0 . . . no
N(3) C(15) C(16) 179.4(5) . . . ?
C(15) C(16) H(14) 108.7 . . . no
C(15) C(16) H(14) 108.7 . . . no
C(15) C(16) H(15) 131.7 . . . no
H(14) C(16) H(14) 113.5 . . . no
H(14) C(16) H(15) 96.8 . . . no
H(14) C(16) H(15) 96.8 2 2 2 no

loop_
_geom_bond_atom_site_label_1
_geom_bond_atom_site_label_2
_geom_bond_distance
_geom_bond_site_symmetry_1
_geom_bond_site_symmetry_2
_geom_bond_publ_flag
Cu(1) N(1) 2.067(2) . . ?
Cu(1) N(1) 2.067(2) . . ?
Cu(1) N(2) 2.053(3) . . ?
Cu(1) N(3) 1.900(4) . . ?
P(1) F(1) 1.575(6) . . ?
P(1) F(1) 1.575(6) . . ?
P(1) F(2) 1.539(7) . . ?
P(1) F(2) 1.539(7) . . ?
P(1) F(3) 1.594(6) . . ?
P(1) F(3) 1.594(6) . . ?
P(1) F(4) 1.523(7) . . ?
P(1) F(4) 1.523(7) . . ?
P(1) F(5) 1.566(5) . . ?
P(1) F(5) 1.566(5) . . ?
P(1) F(6) 1.561(5) . . ?
P(1) F(6) 1.561(5) . . ?
F(1) F(2) 1.003(9) . . ?
F(1) F(6) 1.43(1) . . ?
F(2) F(5) 1.45(1) . . ?
F(3) F(4) 1.13(1) . . ?
F(3) F(6) 1.372(9) . . ?
F(4) F(5) 1.27(1) . . ?
F(5) F(5) 1.63(1) . . ?
F(6) F(6) 1.54(1) . . ?
N(1) C(2) 1.348(4) . . ?
N(1) C(6) 1.352(3) . . ?
N(2) C(8) 1.346(5) . . ?
N(2) C(12) 1.344(5) . . ?
N(3) C(15) 1.128(5) . . ?
C(1) C(2) 1.485(4) . . ?
C(1) H(1) 0.83 . . no
C(1) H(2) 0.95 . . no
C(1) H(3) 1.03 . . no
C(2) C(3) 1.383(4) . . ?
C(3) C(4) 1.366(5) . . ?
C(3) H(4) 1.06 . . no
C(4) C(5) 1.375(5) . . ?
C(4) H(5) 1.02 . . no
C(5) C(6) 1.382(4) . . ?
C(5) H(6) 1.02 . . no
C(6) C(13) 1.551(4) . . ?
C(7) C(8) 1.505(6) . . ?
C(7) H(7) 1.10 . . no
C(7) H(7) 1.10 . . no
C(7) H(8) 0.89 . . no
C(8) C(9) 1.376(6) . . ?
C(9) C(10) 1.367(7) . . ?
C(9) H(9) 0.94 . . no
C(10) C(11) 1.370(7) . . ?
C(10) H(10) 1.07 . . no
C(11) C(12) 1.398(5) . . ?
C(11) H(11) 1.05 . . no
C(12) C(13) 1.545(5) . . ?
C(13) C(14) 1.512(5) . . ?
C(14) H(12) 0.86 . . no
C(14) H(13) 0.93 . . no
C(14) H(13) 0.93 . . no
C(15) C(16) 1.449(6) . . ?
C(16) H(14) 0.91 . . no
C(16) H(14) 0.91 . . no
C(16) H(15) 0.90 . . no

loop_
_geom_contact_atom_site_label_1
_geom_contact_atom_site_label_2
_geom_contact_distance
_geom_contact_site_symmetry_1
_geom_contact_site_symmetry_2
_geom_contact_publ_flag
F(1) H(6) 2.4158 . 6_546 no
F(1) H(4) 2.7390 . 4_755 no
F(1) H(5) 2.8713 . 6_546 no
F(1) H(10) 3.0398 . 5_545 no
F(1) C(10) 3.230(9) . 5_545 no
F(1) C(5) 3.248(8) . 6_546 no
F(1) C(9) 3.335(8) . 5_545 no
F(1) C(3) 3.435(9) . 4_755 no
F(1) C(4) 3.474(8) . 6_546 no
F(2) H(14) 2.6970 . 4_756 no
F(2) H(5) 2.7458 . 7_645 no
F(2) H(4) 2.8962 . 1_556 no
F(2) H(6) 2.9559 . 7_645 no
F(2) C(3) 3.33(1) . 1_556 no
F(2) C(4) 3.56(1) . 7_645 no
F(2) C(16) 3.59(1) . 3_756 no
F(3) H(6) 2.6029 . 6_546 no
F(3) H(13) 2.8957 . 5_546 no
F(3) H(10) 2.9363 . 7_646 no
F(3) C(10) 3.468(9) . 7_646 no
F(3) C(5) 3.510(9) . 6_546 no
F(3) C(14) 3.56(1) . 5_546 no
F(4) H(14) 2.7526 . . no
F(4) H(2) 2.8103 . . no
F(4) C(15) 3.34(1) . . no
F(4) C(16) 3.43(1) . . no
F(4) C(1) 3.49(1) . 4_755 no
F(5) H(14) 2.5442 . 4_756 no
F(5) H(14) 2.5795 . . no
F(5) H(7) 2.8455 . . no
F(5) C(15) 3.103(8) . . no
F(5) C(16) 3.232(9) . . no
F(5) C(16) 3.39(1) . 3_756 no
F(5) N(3) 3.442(7) . . no
F(6) H(6) 2.3646 . 7_645 no
F(6) H(10) 2.6939 . 5_545 no
F(6) H(10) 2.7699 . 7_646 no
F(6) H(12) 2.8525 . 7_645 no
F(6) H(13) 3.0316 . 8_645 no
F(6) C(10) 3.344(9) . 7_646 no
F(6) C(14) 3.367(6) . 7_645 no
F(6) C(5) 3.380(6) . 7_645 no
F(6) C(10) 3.522(9) . 5_545 no
F(6) C(9) 3.561(9) . 7_646 no
C(7) C(16) 3.425(7) . 3_756 no
C(9) H(4) 3.0405 . 7_645 no
C(9) H(4) 3.0405 . 8_655 no
C(10) H(4) 3.0079 . 7_645 no
C(10) H(4) 3.0079 . 8_655 no
C(11) H(4) 3.0168 . 7_645 no
C(11) H(4) 3.0168 . 8_655 no
C(15) H(3) 2.9610 . 3_755 no
C(15) H(3) 2.9610 . 4_755 no
C(16) H(3) 2.9674 . 3_755 no
C(16) H(3) 2.9674 . 4_755 no
H(3) H(3) 2.5038 . 4_755 no
H(5) H(7) 2.4929 . 7_645 no
H(8) H(15) 2.6494 . 3_756 no
H(9) H(12) 2.4605 . 1_556 no
H(11) H(11) 2.6452 . 3_655 no

loop_
_geom_torsion_atom_site_label_1
_geom_torsion_atom_site_label_2
_geom_torsion_atom_site_label_3
_geom_torsion_atom_site_label_4
_geom_torsion_site_symmetry_1
_geom_torsion_site_symmetry_2
_geom_torsion_site_symmetry_3
_geom_torsion_site_symmetry_4
_geom_torsion
_geom_torsion_publ_flag
Cu(1) N(1) C(2) C(1) . . . . 4.8(4) no
Cu(1) N(1) C(2) C(3) . . . . -175.2(2) no
Cu(1) N(1) C(6) C(5) . . . . 176.6(2) no
Cu(1) N(1) C(6) C(13) . . . . -2.8(3) no
Cu(1) N(1) C(2) C(1) . . . . -4.8(4) no
Cu(1) N(1) C(2) C(3) . . . . 175.2(2) no
Cu(1) N(1) C(6) C(5) . . . . -176.6(2) no
Cu(1) N(1) C(6) C(13) . . . . 2.8(3) no
Cu(1) N(2) C(8) C(7) . . . . 0.0000(2) no
Cu(1) N(2) C(8) C(9) . . . . 180.0000(2) no
Cu(1) N(2) C(12) C(11) . . . . 180.0000(2) no
Cu(1) N(2) C(12) C(13) . . . . 0.0000(2) no
Cu(1) N(3) C(15) C(16) . . . . 0.0000(1) no
P(1) F(1) F(2) F(5) . . . . 38.7(9) no
P(1) F(1) F(6) F(3) . . . . -52.3(4) no
P(1) F(1) F(6) F(6) . . . . 51.2(4) no
P(1) F(1) F(2) F(5) . . . . 38.7(9) no
P(1) F(1) F(6) F(3) . . . . -52.3(4) no
P(1) F(1) F(6) F(6) . . . . 51.2(4) no
P(1) F(2) F(1) F(6) . . . . -25(1) no
P(1) F(2) F(5) F(4) . . . . 47.2(6) no
P(1) F(2) F(5) F(5) . . . . -52.2(4) no
P(1) F(2) F(1) F(6) . . . . -25(1) no
P(1) F(2) F(5) F(4) . . . . 47.2(6) no
P(1) F(2) F(5) F(5) . . . . -52.2(4) no
P(1) F(3) F(4) F(5) . . . . -35(1) no
P(1) F(3) F(6) F(1) . . . . 51.0(4) no
P(1) F(3) F(6) F(6) . . . . -50.4(5) no
P(1) F(3) F(4) F(5) . . . . -35(1) no
P(1) F(3) F(6) F(1) . . . . 51.0(4) no
P(1) F(3) F(6) F(6) . . . . -50.4(5) no
P(1) F(4) F(3) F(6) . . . . 29.7(9) no
P(1) F(4) F(5) F(2) . . . . -45.7(5) no
P(1) F(4) F(5) F(5) . . . . 48.9(5) no
P(1) F(4) F(3) F(6) . . . . 29.7(9) no
P(1) F(4) F(5) F(2) . . . . -45.7(5) no
P(1) F(4) F(5) F(5) . . . . 48.9(5) no
P(1) F(5) F(2) F(1) . . . . -42(1) no
P(1) F(5) F(4) F(3) . . . . 37(1) no
P(1) F(5) F(5) F(2) . . . . 54.1(5) no
P(1) F(5) F(5) F(4) . . . . -52.4(6) no
P(1) F(5) F(2) F(1) . . . . -42(1) no
P(1) F(5) F(4) F(3) . . . . 37(1) no
P(1) F(5) F(5) F(2) . . . . 54.1(5) no
P(1) F(5) F(5) F(4) . . . . -52.4(6) no
P(1) F(6) F(1) F(2) . . . . 27(1) no
P(1) F(6) F(3) F(4) . . . . -30.3(9) no
P(1) F(6) F(6) F(1) . . . . -53.2(5) no
P(1) F(6) F(6) F(3) . . . . 53.6(6) no
P(1) F(6) F(1) F(2) . . . . 27(1) no
P(1) F(6) F(3) F(4) . . . . -30.3(9) no
P(1) F(6) F(6) F(1) . . . . -53.2(5) no
P(1) F(6) F(6) F(3) . . . . 53.6(6) no
F(1) P(1) F(1) F(2) . . . . 175(1) no
F(1) P(1) F(1) F(6) . . . . -27.5(4) no
F(1) P(1) F(2) F(5) . . . . 131(14) no
F(1) P(1) F(2) F(5) . . . . -145(1) no
F(1) P(1) F(3) F(4) . . . . 108.8(8) no
F(1) P(1) F(3) F(6) . . . . -42.9(4) no
F(1) P(1) F(3) F(4) . . . . -107.0(9) no
F(1) P(1) F(3) F(6) . . . . 101.2(7) no
F(1) P(1) F(4) F(3) . . . . 69.4(8) no
F(1) P(1) F(4) F(5) . . . . -138.8(7) no
F(1) P(1) F(4) F(3) . . . . -75.1(8) no
F(1) P(1) F(4) F(5) . . . . 76.7(6) no
F(1) P(1) F(5) F(2) . . . . -177.1(7) no
F(1) P(1) F(5) F(4) . . . . 54.6(7) no
F(1) P(1) F(5) F(5) . . . . -64.6(8) no
F(1) P(1) F(5) F(2) . . . . 20.7(6) no
F(1) P(1) F(5) F(4) . . . . -107.6(6) no
F(1) P(1) F(5) F(5) . . . . 133.2(8) no
F(1) P(1) F(6) F(3) . . . . -73.7(6) no
F(1) P(1) F(6) F(6) . . . . 46.0(5) no
F(1) P(1) F(6) F(3) . . . . 122.8(6) no
F(1) P(1) F(6) F(6) . . . . -117.6(8) no
F(1) F(2) P(1) F(2) . . . . 175(1) no
F(1) F(2) P(1) F(3) . . . . 68(1) no
F(1) F(2) P(1) F(3) . . . . -73(1) no
F(1) F(2) P(1) F(4) . . . . -114(1) no
F(1) F(2) P(1) F(4) . . . . 108.5(9) no
F(1) F(2) P(1) F(5) . . . . -160(1) no
F(1) F(2) P(1) F(5) . . . . 145(1) no
F(1) F(2) P(1) F(6) . . . . -33(1) no
F(1) F(2) P(1) F(6) . . . . 18.1(9) no
F(1) F(2) F(5) F(4) . . . . 5(2) no
F(1) F(2) F(5) F(5) . . . . -94(1) no
F(1) F(6) P(1) F(2) . . . . -177.0(7) no
F(1) F(6) P(1) F(2) . . . . -13.5(6) no
F(1) F(6) P(1) F(3) . . . . -122.8(6) no
F(1) F(6) P(1) F(3) . . . . 74.6(6) no
F(1) F(6) P(1) F(4) . . . . 57.2(6) no
F(1) F(6) P(1) F(4) . . . . -104.2(5) no
F(1) F(6) P(1) F(5) . . . . 102(17) no
F(1) F(6) P(1) F(5) . . . . -63.0(5) no
F(1) F(6) P(1) F(6) . . . . 117.6(8) no
F(1) F(6) F(3) F(4) . . . . 21(1) no
F(1) F(6) F(6) F(1) . . . . -106(1) no
F(1) F(6) F(6) F(3) . . . . 0.4(9) no
F(2) P(1) F(1) F(6) . . . . 53(14) no
F(2) P(1) F(1) F(6) . . . . 157(1) no
F(2) P(1) F(2) F(5) . . . . 30.4(4) no
F(2) P(1) F(3) F(4) . . . . -70.5(9) no
F(2) P(1) F(3) F(6) . . . . 137.7(7) no
F(2) P(1) F(3) F(4) . . . . 74.4(9) no
F(2) P(1) F(3) F(6) . . . . -77.3(5) no
F(2) P(1) F(4) F(3) . . . . -111.3(8) no
F(2) P(1) F(4) F(5) . . . . 40.5(6) no
F(2) P(1) F(4) F(3) . . . . 103(1) no
F(2) P(1) F(4) F(5) . . . . -104.9(9) no
F(2) P(1) F(5) F(4) . . . . -128.2(8) no
F(2) P(1) F(5) F(5) . . . . 112.5(9) no
F(2) P(1) F(5) F(4) . . . . 69.4(8) no
F(2) P(1) F(5) F(5) . . . . -49.8(6) no
F(2) P(1) F(6) F(3) . . . . 109.3(6) no
F(2) P(1) F(6) F(6) . . . . -131.0(8) no
F(2) P(1) F(6) F(3) . . . . -54.2(7) no
F(2) P(1) F(6) F(6) . . . . 65.4(8) no
F(2) F(1) P(1) F(3) . . . . 103(1) no
F(2) F(1) P(1) F(3) . . . . -116(1) no
F(2) F(1) P(1) F(4) . . . . -76(1) no
F(2) F(1) P(1) F(4) . . . . 63(1) no
F(2) F(1) P(1) F(5) . . . . -28.6(9) no
F(2) F(1) P(1) F(5) . . . . 25(1) no
F(2) F(1) P(1) F(6) . . . . -157(1) no
F(2) F(1) P(1) F(6) . . . . 153(1) no
F(2) F(1) F(6) F(3) . . . . -26(1) no
F(2) F(1) F(6) F(6) . . . . 78(1) no
F(2) F(5) P(1) F(3) . . . . -51.8(7) no
F(2) F(5) P(1) F(3) . . . . 109.6(6) no
F(2) F(5) P(1) F(4) . . . . 128.2(8) no
F(2) F(5) P(1) F(4) . . . . -71.6(7) no
F(2) F(5) P(1) F(5) . . . . -112.5(9) no
F(2) F(5) P(1) F(6) . . . . 67.0(6) no
F(2) F(5) P(1) F(6) . . . . 82(17) no
F(2) F(5) F(4) F(3) . . . . -9(2) no
F(2) F(5) F(5) F(2) . . . . 108(1) no
F(2) F(5) F(5) F(4) . . . . 2(1) no
F(3) P(1) F(1) F(6) . . . . 41.2(4) no
F(3) P(1) F(1) F(6) . . . . -99.7(7) no
F(3) P(1) F(2) F(5) . . . . 142.8(7) no
F(3) P(1) F(2) F(5) . . . . -76.7(5) no
F(3) P(1) F(3) F(4) . . . . 179.0(8) no
F(3) P(1) F(3) F(6) . . . . 27.2(4) no
F(3) P(1) F(4) F(5) . . . . -2(20) no
F(3) P(1) F(4) F(5) . . . . 152(1) no
F(3) P(1) F(5) F(4) . . . . 179.9(7) no
F(3) P(1) F(5) F(5) . . . . 60.7(8) no
F(3) P(1) F(5) F(4) . . . . -18.6(7) no
F(3) P(1) F(5) F(5) . . . . -137.9(8) no
F(3) P(1) F(6) F(6) . . . . -42.9(6) no
F(3) P(1) F(6) F(6) . . . . 119.6(8) no
F(3) F(4) P(1) F(4) . . . . 179.0(8) no
F(3) F(4) P(1) F(5) . . . . 157.4(8) no
F(3) F(4) P(1) F(5) . . . . -152(1) no
F(3) F(4) P(1) F(6) . . . . 26(1) no
F(3) F(4) P(1) F(6) . . . . -21.7(7) no
F(3) F(4) F(5) F(5) . . . . 86(1) no
F(3) F(6) P(1) F(4) . . . . 180.0(7) no
F(3) F(6) P(1) F(4) . . . . 18.6(6) no
F(3) F(6) P(1) F(5) . . . . -135(17) no
F(3) F(6) P(1) F(5) . . . . 59.8(6) no
F(3) F(6) P(1) F(6) . . . . -119.6(8) no
F(3) F(6) F(6) F(3) . . . . 107(1) no
F(4) P(1) F(1) F(6) . . . . -139.9(7) no
F(4) P(1) F(1) F(6) . . . . 81.9(5) no
F(4) P(1) F(2) F(5) . . . . -36.1(5) no
F(4) P(1) F(2) F(5) . . . . 101.7(9) no
F(4) P(1) F(3) F(6) . . . . -180(20) no
F(4) P(1) F(3) F(6) . . . . -151.8(9) no
F(4) P(1) F(4) F(5) . . . . -29.3(5) no
F(4) P(1) F(5) F(5) . . . . -119(1) no
F(4) P(1) F(5) F(5) . . . . 40.9(6) no
F(4) P(1) F(6) F(6) . . . . 138.2(8) no
F(4) P(1) F(6) F(6) . . . . -60.4(8) no
F(4) F(3) P(1) F(5) . . . . 20.8(8) no
F(4) F(3) P(1) F(5) . . . . -30(1) no
F(4) F(3) P(1) F(6) . . . . 151.8(9) no
F(4) F(3) P(1) F(6) . . . . -160.1(8) no
F(4) F(3) F(6) F(6) . . . . -81(1) no
F(4) F(5) P(1) F(5) . . . . 119(1) no
F(4) F(5) P(1) F(6) . . . . -61.3(7) no
F(4) F(5) P(1) F(6) . . . . -46(17) no
F(4) F(5) F(5) F(4) . . . . -105(1) no
F(5) P(1) F(1) F(6) . . . . -177.7(6) no
F(5) P(1) F(1) F(6) . . . . 128.9(4) no
F(5) P(1) F(3) F(6) . . . . 178.2(5) no
F(5) P(1) F(3) F(6) . . . . -131.0(5) no
F(5) P(1) F(6) F(6) . . . . 179.4(7) no
F(5) P(1) F(6) F(6) . . . . -15(17) no
F(5) F(2) P(1) F(6) . . . . -126.5(5) no
F(5) F(2) P(1) F(6) . . . . -177.7(5) no
F(5) F(2) F(1) F(6) . . . . 14(2) no
F(5) F(4) P(1) F(6) . . . . 130.0(5) no
F(5) F(4) P(1) F(6) . . . . 178.2(6) no
F(5) F(4) F(3) F(6) . . . . -6(2) no
F(5) F(5) P(1) F(6) . . . . -166(16) no
F(5) F(5) P(1) F(6) . . . . 179.5(6) no
N(1) Cu(1) N(1) C(2) . . . . -134.6(2) no
N(1) Cu(1) N(1) C(6) . . . . 42.9(2) no
N(1) Cu(1) N(2) C(8) . . . . 134.18(7) no
N(1) Cu(1) N(2) C(12) . . . . -45.82(7) no
N(1) Cu(1) N(3) C(15) . . . . -119.9(1) no
N(1) C(2) C(3) C(4) . . . . -1.6(5) no
N(1) C(6) C(5) C(4) . . . . -0.6(5) no
N(1) C(6) C(13) C(6) . . . . 63.9(4) no
N(1) C(6) C(13) C(12) . . . . -58.9(3) no
N(1) C(6) C(13) C(14) . . . . -178.0(3) no
N(2) Cu(1) N(1) C(2) . . . . -135.2(2) no
N(2) Cu(1) N(1) C(6) . . . . 47.4(2) no
N(2) Cu(1) N(1) C(2) . . . . 135.2(2) no
N(2) Cu(1) N(1) C(6) . . . . -47.4(2) no
N(2) Cu(1) N(3) C(15) . . . . 0.0000(2) no
N(2) C(8) C(9) C(10) . . . . 0.0000(4) no
N(2) C(12) C(11) C(10) . . . . 0.0000(4) no
N(2) C(12) C(13) C(6) . . . . 61.1(2) no
N(2) C(12) C(13) C(6) . . . . -61.1(2) no
N(2) C(12) C(13) C(14) . . . . 180.0000(1) no
N(3) Cu(1) N(1) C(2) . . . . 0.3(3) no
N(3) Cu(1) N(1) C(6) . . . . -177.1(2) no
N(3) Cu(1) N(1) C(2) . . . . -0.3(3) no
N(3) Cu(1) N(1) C(6) . . . . 177.1(2) no
N(3) Cu(1) N(2) C(8) . . . . 0.0000 no
N(3) Cu(1) N(2) C(12) . . . . 180.0000(1) no
C(1) C(2) N(1) C(6) . . . . -177.9(3) no
C(1) C(2) C(3) C(4) . . . . 178.4(3) no
C(2) N(1) C(6) C(5) . . . . -1.0(4) no
C(2) N(1) C(6) C(13) . . . . 179.5(3) no
C(2) C(3) C(4) C(5) . . . . -0.1(6) no
C(3) C(2) N(1) C(6) . . . . 2.1(4) no
C(3) C(4) C(5) C(6) . . . . 1.2(6) no
C(4) C(5) C(6) C(13) . . . . 178.8(3) no
C(5) C(6) C(13) C(6) . . . . -115.5(3) no
C(5) C(6) C(13) C(12) . . . . 121.7(3) no
C(5) C(6) C(13) C(14) . . . . 2.6(4) no
C(6) C(13) C(12) C(11) . . . . -118.9(2) no
C(7) C(8) N(2) C(12) . . . . 180.0000 no
C(7) C(8) C(9) C(10) . . . . 180.0000(1) no
C(8) N(2) C(12) C(11) . . . . 0.0000 no
C(8) N(2) C(12) C(13) . . . . 180.0000(1) no
C(8) C(9) C(10) C(11) . . . . 0.0000(2) no
C(9) C(8) N(2) C(12) . . . . 0.0000(1) no
C(9) C(10) C(11) C(12) . . . . 0.0000 no
C(10) C(11) C(12) C(13) . . . . 180.0000(1) no
C(11) C(12) C(13) C(14) . . . . 0.0000(1) no
